data_1546590
loop_
_publ_author_name
'Scarpi, Dina'
'Faggi, Cristina'
'Occhiato, Ernesto G.'

_publ_section_title
;
 Total Synthesis of Bruceolline I.
;
_journal_issue 8
_journal_name_full 'Journal of natural products'
_journal_page_first 2384
_journal_page_last 2388
_journal_paper_doi 10.1021/acs.jnatprod.7b00311
_journal_volume 80
_journal_year 2017
_chemical_formula_moiety 'C13 H11 N1 O3, H2 O1'
_chemical_formula_sum 'C13 H13 N O4'
_chemical_formula_weight 247.24
_chemical_name_common 'Bruceollina H'
_chemical_name_systematic 6-hydroxy-3,3-dimethylcyclopenta[b]indole-1,2(3H,4H)-dione
_space_group_crystal_system monoclinic
_space_group_IT_number 14
_space_group_name_Hall '-P 2ybc'
_space_group_name_H-M_alt 'P 1 21/c 1'
_symmetry_space_group_name_Hall '-P 2ybc'
_symmetry_space_group_name_H-M 'P 1 21/c 1'
_atom_sites_solution_hydrogens mixed
_audit_creation_date
;
'Tue Jul 12 09:17:44 2016'
;
_audit_creation_method SHELXL-2014/6
_cell_angle_alpha 90
_cell_angle_beta 96.194(2)
_cell_angle_gamma 90
_cell_formula_units_Z 8
_cell_length_a 9.3080(2)
_cell_length_b 30.6110(8)
_cell_length_c 8.3800(2)
_cell_measurement_reflns_used 4158
_cell_measurement_temperature 100(2)
_cell_measurement_theta_max 70.4770
_cell_measurement_theta_min 4.8090
_cell_volume 2373.75(10)
_computing_cell_refinement
;
CrysAlisPro, Agilent Technologies,
Version 1.171.37.35g (release 09-12-2014 CrysAlis171 .NET)
(compiled Dec  9 2014,15:38:47)
;
_computing_data_collection
;
CrysAlisPro, Agilent Technologies,
Version 1.171.37.35g (release 09-12-2014 CrysAlis171 .NET)
(compiled Dec  9 2014,15:38:47)
;
_computing_data_reduction
;
CrysAlisPro, Agilent Technologies,
Version 1.171.37.35g (release 09-12-2014 CrysAlis171 .NET)
(compiled Dec  9 2014,15:38:47)
;
_computing_molecular_graphics 'Ortep for Windows (Farrugia, 2012)'
_computing_publication_material 'WinGX publication routines (Farrugia, 2012)'
_computing_structure_refinement 'SHELXL-2014/6 (Sheldrick, 2014)'
_computing_structure_solution 'SIR2004 J.Appl.Cryst.38,381-388'
_diffrn_ambient_temperature 100(2)
_diffrn_detector_area_resol_mean 8.1241
_diffrn_measured_fraction_theta_full 0.987
_diffrn_measured_fraction_theta_max 0.950
_diffrn_measurement_details
;
#__ type_ start__ end____ width___ exp.time_
  1 omega -126.00  -79.00   1.0000    5.0000
omega____ theta____ kappa____ phi______ frames
    -      -46.2824  -99.0000    0.0000 47

#__ type_ start__ end____ width___ exp.time_
  2 omega -126.00  -79.00   1.0000    5.0000
omega____ theta____ kappa____ phi______ frames
    -      -46.2824  -99.0000 -180.0000 47

#__ type_ start__ end____ width___ exp.time_
  3 omega  -25.00   69.00   1.0000    5.0000
omega____ theta____ kappa____ phi______ frames
    -       46.2824  -37.0000  -90.0000 94

#__ type_ start__ end____ width___ exp.time_
  4 omega   73.00  118.00   1.0000    5.0000
omega____ theta____ kappa____ phi______ frames
    -       46.2824  125.0000    0.0000 45

#__ type_ start__ end____ width___ exp.time_
  5 omega -120.00  -18.00   1.0000   30.0000
omega____ theta____ kappa____ phi______ frames
    -      -90.0000   77.0000  -60.0000 102

#__ type_ start__ end____ width___ exp.time_
  6 omega -159.00  -65.00   1.0000   30.0000
omega____ theta____ kappa____ phi______ frames
    -      -90.0000  -61.0000 -180.0000 94

#__ type_ start__ end____ width___ exp.time_
  7 omega   24.00   69.00   1.0000   30.0000
omega____ theta____ kappa____ phi______ frames
    -       96.6919  -30.0000   60.0000 45

#__ type_ start__ end____ width___ exp.time_
  8 omega   24.00   69.00   1.0000   30.0000
omega____ theta____ kappa____ phi______ frames
    -       96.6919  -30.0000   90.0000 45

#__ type_ start__ end____ width___ exp.time_
  9 omega   24.00   69.00   1.0000   30.0000
omega____ theta____ kappa____ phi______ frames
    -       96.6919  -30.0000   30.0000 45

#__ type_ start__ end____ width___ exp.time_
 10 omega   24.00   54.00   1.0000   30.0000
omega____ theta____ kappa____ phi______ frames
    -       96.6919  -30.0000 -150.0000 30

#__ type_ start__ end____ width___ exp.time_
 11 omega   24.00   57.00   1.0000   30.0000
omega____ theta____ kappa____ phi______ frames
    -       96.6919  -30.0000  -60.0000 33

#__ type_ start__ end____ width___ exp.time_
 12 omega   36.00   76.00   1.0000   30.0000
omega____ theta____ kappa____ phi______ frames
    -       96.6919  -45.0000  -30.0000 40

#__ type_ start__ end____ width___ exp.time_
 13 omega  102.00  160.00   1.0000   30.0000
omega____ theta____ kappa____ phi______ frames
    -       96.6919   45.0000   30.0000 58
;
_diffrn_measurement_device 'four-circle diffractometer'
_diffrn_measurement_device_type 'Xcalibur, Onyx'
_diffrn_measurement_method '\w scans'
_diffrn_radiation_monochromator graphite
_diffrn_radiation_probe x-ray
_diffrn_radiation_type CuK\a
_diffrn_radiation_wavelength 1.54178
_diffrn_reflns_av_R_equivalents 0.0568
_diffrn_reflns_av_unetI/netI 0.0684
_diffrn_reflns_Laue_measured_fraction_full 0.987
_diffrn_reflns_Laue_measured_fraction_max 0.950
_diffrn_reflns_limit_h_max 10
_diffrn_reflns_limit_h_min -11
_diffrn_reflns_limit_k_max 35
_diffrn_reflns_limit_k_min -36
_diffrn_reflns_limit_l_max 9
_diffrn_reflns_limit_l_min -9
_diffrn_reflns_number 12107
_diffrn_reflns_point_group_measured_fraction_full 0.987
_diffrn_reflns_point_group_measured_fraction_max 0.950
_diffrn_reflns_theta_full 67.679
_diffrn_reflns_theta_max 70.616
_diffrn_reflns_theta_min 4.779
_diffrn_source 'Enhance (Cu) X-ray Source'
_exptl_absorpt_coefficient_mu 0.865
_exptl_absorpt_correction_T_max 0.9744
_exptl_absorpt_correction_T_min 0.9372
_exptl_absorpt_correction_type multi-scan
_exptl_absorpt_process_details
;
CrysAlisPro, Agilent Technologies,
Version 1.171.37.35g (release 09-12-2014 CrysAlis171 .NET)
(compiled Dec  9 2014,15:38:47)
Empirical absorption correction using spherical harmonics,
 implemented in SCALE3 ABSPACK scaling algorithm.
;
_exptl_crystal_colour 'pale yellow'
_exptl_crystal_density_diffrn 1.384
_exptl_crystal_density_method 'not measured'
_exptl_crystal_description 'thin plate'
_exptl_crystal_F_000 1040
_exptl_crystal_size_max 0.10
_exptl_crystal_size_mid 0.05
_exptl_crystal_size_min 0.03
_refine_diff_density_max 0.348
_refine_diff_density_min -0.227
_refine_diff_density_rms 0.055
_refine_ls_extinction_method none
_refine_ls_goodness_of_fit_ref 1.056
_refine_ls_hydrogen_treatment mixed
_refine_ls_matrix_type full
_refine_ls_number_parameters 349
_refine_ls_number_reflns 4335
_refine_ls_number_restraints 0
_refine_ls_restrained_S_all 1.056
_refine_ls_R_factor_all 0.0720
_refine_ls_R_factor_gt 0.0512
_refine_ls_shift/su_max 0.000
_refine_ls_shift/su_mean 0.000
_refine_ls_structure_factor_coef Fsqd
_refine_ls_weighting_details 'w=1/[\s^2^(Fo^2^)+(0.0475P)^2^+0.4505P] where P=(Fo^2^+2Fc^2^)/3'
_refine_ls_weighting_scheme calc
_refine_ls_wR_factor_gt 0.1221
_refine_ls_wR_factor_ref 0.1406
_reflns_Friedel_coverage 0.000
_reflns_number_gt 3255
_reflns_number_total 4335
_reflns_threshold_expression 'I > 2\s(I)'
_cod_data_source_file np7b00311_si_001.cif
_cod_data_source_block 120
_cod_depositor_comments
;
        Adding full bibliography for 1546590.cif.

2019-03-06
Z value and formula fixed to values more according to usual
chemical conventions.                 miguel
;
_cod_original_formula_sum 'C26 H26 N2 O8'
_cod_original_formula_weight 494.49
_cod_original_formula_moiety '2(C13 H11 N1 O3, H2 O1)'
_cod_original_formula_units_Z 4
_cod_database_code 1546590
_shelx_space_group_comment
;
The symmetry employed for this shelxl refinement is uniquely defined
by the following loop, which should always be used as a source of
symmetry information in preference to the above space-group names.
They are only intended as comments.
;
_shelxl_version_number 2014/6

loop_
_space_group_symop_operation_xyz
'x, y, z'
'-x, y+1/2, -z+1/2'
'-x, -y, -z'
'x, -y-1/2, z-1/2'

loop_
_atom_site_label
_atom_site_type_symbol
_atom_site_fract_x
_atom_site_fract_y
_atom_site_fract_z
_atom_site_U_iso_or_equiv
_atom_site_adp_type
_atom_site_occupancy
_atom_site_site_symmetry_order
_atom_site_calc_flag
_atom_site_refinement_flags_posn
_atom_site_refinement_flags_adp
O1 O -0.50867(18) 0.05872(6) 0.0890(2) 0.0318(4) Uani 1 1 d . .
O2 O -0.3667(2) -0.01711(6) 0.1819(2) 0.0319(4) Uani 1 1 d . .
N1A N -0.2932(2) 0.11677(6) -0.0002(2) 0.0263(4) Uani 1 1 d . .
O1A O 0.06672(17) 0.01953(6) -0.2017(2) 0.0331(4) Uani 1 1 d . .
H12A H 0.0079 0.0002 -0.1888 0.050 Uiso 1 1 calc R U
O2A O -0.07196(17) 0.25235(5) -0.0253(2) 0.0333(4) Uani 1 1 d . .
O3A O -0.34287(18) 0.27041(6) 0.0935(2) 0.0357(4) Uani 1 1 d . .
C1A C -0.1620(2) 0.10372(8) -0.0561(3) 0.0258(5) Uani 1 1 d . .
C2A C -0.0774(2) 0.14140(8) -0.0745(3) 0.0261(5) Uani 1 1 d . .
C3A C -0.1633(2) 0.17788(8) -0.0296(3) 0.0267(5) Uani 1 1 d . .
C4A C -0.2919(2) 0.16037(8) 0.0135(3) 0.0268(5) Uani 1 1 d . .
C5A C -0.3988(2) 0.19277(8) 0.0661(3) 0.0273(5) Uani 1 1 d . .
C6A C -0.5398(2) 0.19410(9) -0.0471(3) 0.0325(5) Uani 1 1 d . .
H6A1 H -0.6042 0.2152 -0.0085 0.049 Uiso 1 1 calc R U
H6A2 H -0.5190 0.2022 -0.1528 0.049 Uiso 1 1 calc R U
H6A3 H -0.5844 0.1658 -0.0506 0.049 Uiso 1 1 calc R U
C7A C -0.4262(3) 0.18693(9) 0.2412(3) 0.0325(5) Uani 1 1 d . .
H7A1 H -0.4949 0.2083 0.2684 0.049 Uiso 1 1 calc R U
H7A2 H -0.4638 0.1582 0.2560 0.049 Uiso 1 1 calc R U
H7A3 H -0.3372 0.1906 0.3091 0.049 Uiso 1 1 calc R U
C8A C -0.3093(2) 0.23446(8) 0.0538(3) 0.0275(5) Uani 1 1 d . .
C9A C -0.1626(2) 0.22373(8) -0.0081(3) 0.0278(5) Uani 1 1 d . .
C10A C 0.0577(2) 0.13660(8) -0.1289(3) 0.0283(5) Uani 1 1 d . .
H10A H 0.1167 0.1608 -0.1389 0.034 Uiso 1 1 calc R U
C11A C 0.1030(2) 0.09527(8) -0.1678(3) 0.0285(5) Uani 1 1 d . .
H11A H 0.1933 0.0917 -0.2039 0.034 Uiso 1 1 calc R U
C12A C 0.0152(2) 0.05883(8) -0.1536(3) 0.0270(5) Uani 1 1 d . .
C13A C -0.1186(2) 0.06209(8) -0.0947(3) 0.0277(5) Uani 1 1 d . .
H13A H -0.1758 0.0377 -0.0819 0.033 Uiso 1 1 calc R U
N1B N -0.09682(19) 0.15599(7) 0.4958(2) 0.0256(4) Uani 1 1 d . .
O1B O -0.52450(17) 0.08806(6) 0.6721(2) 0.0346(4) Uani 1 1 d . .
H12B H -0.5596 0.0636 0.6765 0.052 Uiso 1 1 calc R U
O2B O 0.13652(18) 0.04085(6) 0.2700(2) 0.0343(4) Uani 1 1 d . .
O3B O 0.33007(18) 0.11303(6) 0.2634(2) 0.0403(5) Uani 1 1 d . .
C1B C -0.1956(2) 0.12202(8) 0.5181(3) 0.0268(5) Uani 1 1 d . .
C2B C -0.1398(2) 0.08246(8) 0.4642(3) 0.0274(5) Uani 1 1 d . .
C3B C -0.0032(2) 0.09402(8) 0.4048(3) 0.0270(5) Uani 1 1 d . .
C4B C 0.0158(2) 0.13871(8) 0.4314(3) 0.0262(5) Uani 1 1 d . .
C5B C 0.1562(2) 0.15759(8) 0.3882(3) 0.0279(5) Uani 1 1 d . .
C6B C 0.1400(3) 0.19374(8) 0.2608(3) 0.0308(5) Uani 1 1 d . .
H6B1 H 0.2340 0.2039 0.2405 0.046 Uiso 1 1 calc R U
H6B2 H 0.0900 0.1824 0.1634 0.046 Uiso 1 1 calc R U
H6B3 H 0.0860 0.2176 0.2988 0.046 Uiso 1 1 calc R U
C7B C 0.2545(2) 0.17364(8) 0.5354(3) 0.0301(5) Uani 1 1 d . .
H7B1 H 0.3421 0.1853 0.5016 0.045 Uiso 1 1 calc R U
H7B2 H 0.2057 0.1960 0.5891 0.045 Uiso 1 1 calc R U
H7B3 H 0.2773 0.1497 0.6076 0.045 Uiso 1 1 calc R U
C8B C 0.2159(2) 0.11582(8) 0.3193(3) 0.0276(5) Uani 1 1 d . .
C9B C 0.1118(2) 0.07709(8) 0.3273(3) 0.0279(5) Uani 1 1 d . .
C10B C -0.2152(2) 0.04380(8) 0.4840(3) 0.0294(5) Uani 1 1 d . .
H10B H -0.1799 0.0172 0.4511 0.035 Uiso 1 1 calc R U
C11B C -0.3436(2) 0.04562(8) 0.5535(3) 0.0289(5) Uani 1 1 d . .
H11B H -0.3943 0.0200 0.5677 0.035 Uiso 1 1 calc R U
C12B C -0.3980(2) 0.08557(8) 0.6026(3) 0.0284(5) Uani 1 1 d . .
C13B C -0.3245(2) 0.12440(8) 0.5859(3) 0.0272(5) Uani 1 1 d . .
H13B H -0.3603 0.1509 0.6188 0.033 Uiso 1 1 calc R U
H1 H -0.565(4) 0.0691(13) 0.152(5) 0.063(11) Uiso 1 1 d . .
H2 H -0.564(4) 0.0433(14) 0.000(5) 0.076(12) Uiso 1 1 d . .
H3 H -0.268(5) -0.0144(14) 0.194(5) 0.076(12) Uiso 1 1 d . .
H4 H -0.402(4) 0.0083(15) 0.178(5) 0.070(12) Uiso 1 1 d . .
H1A H -0.372(4) 0.0987(11) 0.019(4) 0.048(8) Uiso 1 1 d . .
H1B H -0.110(3) 0.1852(11) 0.515(3) 0.039(7) Uiso 1 1 d . .

loop_
_atom_site_aniso_label
_atom_site_aniso_U_11
_atom_site_aniso_U_22
_atom_site_aniso_U_33
_atom_site_aniso_U_23
_atom_site_aniso_U_13
_atom_site_aniso_U_12
O1 0.0256(8) 0.0272(9) 0.0440(10) -0.0028(8) 0.0099(8) -0.0002(7)
O2 0.0252(9) 0.0261(10) 0.0446(10) 0.0001(8) 0.0048(7) -0.0007(7)
N1A 0.0214(10) 0.0215(10) 0.0371(10) -0.0007(8) 0.0072(8) -0.0009(8)
O1A 0.0233(8) 0.0249(9) 0.0524(10) -0.0036(8) 0.0104(7) 0.0003(7)
O2A 0.0279(9) 0.0233(9) 0.0503(10) -0.0015(8) 0.0117(7) -0.0036(7)
O3A 0.0341(9) 0.0272(10) 0.0469(10) -0.0001(8) 0.0099(7) 0.0030(7)
C1A 0.0178(11) 0.0277(12) 0.0327(11) 0.0013(10) 0.0055(9) 0.0004(9)
C2A 0.0231(11) 0.0237(12) 0.0318(11) -0.0001(9) 0.0037(9) 0.0000(9)
C3A 0.0213(11) 0.0260(12) 0.0333(11) 0.0003(10) 0.0044(9) 0.0003(9)
C4A 0.0211(11) 0.0272(13) 0.0323(11) 0.0009(10) 0.0031(9) 0.0000(9)
C5A 0.0226(11) 0.0259(13) 0.0340(11) -0.0022(10) 0.0065(9) 0.0004(9)
C6A 0.0223(11) 0.0339(14) 0.0411(13) -0.0015(11) 0.0024(10) 0.0038(10)
C7A 0.0295(12) 0.0304(13) 0.0384(13) -0.0006(11) 0.0077(10) -0.0007(10)
C8A 0.0265(12) 0.0256(13) 0.0309(11) 0.0014(10) 0.0048(9) 0.0036(9)
C9A 0.0224(11) 0.0267(12) 0.0346(12) 0.0016(10) 0.0045(9) -0.0009(9)
C10A 0.0218(11) 0.0263(12) 0.0375(12) -0.0008(10) 0.0063(9) -0.0027(9)
C11A 0.0213(11) 0.0296(13) 0.0353(12) -0.0010(10) 0.0061(9) -0.0003(9)
C12A 0.0228(11) 0.0253(12) 0.0329(12) -0.0010(10) 0.0034(9) 0.0052(9)
C13A 0.0250(11) 0.0206(12) 0.0377(12) 0.0006(10) 0.0041(9) -0.0020(9)
N1B 0.0198(9) 0.0213(11) 0.0367(10) -0.0016(8) 0.0080(8) -0.0006(7)
O1B 0.0239(8) 0.0298(9) 0.0525(10) 0.0002(8) 0.0148(7) -0.0009(7)
O2B 0.0291(9) 0.0271(9) 0.0481(10) -0.0049(8) 0.0102(7) 0.0013(7)
O3B 0.0265(9) 0.0325(10) 0.0649(12) -0.0100(9) 0.0192(8) -0.0026(7)
C1B 0.0197(11) 0.0274(13) 0.0332(11) 0.0006(10) 0.0023(9) -0.0023(9)
C2B 0.0200(10) 0.0259(12) 0.0366(12) 0.0003(10) 0.0043(9) 0.0000(9)
C3B 0.0201(11) 0.0245(12) 0.0368(12) -0.0007(10) 0.0048(9) 0.0012(9)
C4B 0.0196(11) 0.0253(12) 0.0339(11) 0.0013(10) 0.0037(9) -0.0005(9)
C5B 0.0226(11) 0.0252(12) 0.0370(12) -0.0011(10) 0.0081(9) -0.0014(9)
C6B 0.0261(11) 0.0300(13) 0.0373(12) 0.0018(10) 0.0084(9) 0.0006(10)
C7B 0.0231(11) 0.0293(13) 0.0383(12) -0.0002(10) 0.0058(9) -0.0025(9)
C8B 0.0206(11) 0.0262(12) 0.0365(12) -0.0021(10) 0.0054(9) 0.0005(9)
C9B 0.0217(11) 0.0248(12) 0.0373(12) -0.0027(10) 0.0041(9) 0.0006(9)
C10B 0.0261(12) 0.0247(12) 0.0377(12) -0.0035(10) 0.0052(9) 0.0010(9)
C11B 0.0237(11) 0.0248(12) 0.0387(12) 0.0025(10) 0.0054(9) -0.0045(9)
C12B 0.0198(11) 0.0318(13) 0.0343(12) 0.0026(10) 0.0053(9) -0.0012(9)
C13B 0.0204(11) 0.0267(12) 0.0352(12) -0.0013(10) 0.0066(9) 0.0019(9)

loop_
_atom_type_symbol
_atom_type_description
_atom_type_scat_dispersion_real
_atom_type_scat_dispersion_imag
_atom_type_scat_source
C C 0.0181 0.0091 'International Tables Vol C Tables 4.2.6.8 and 6.1.1.4'
H H 0.0000 0.0000 'International Tables Vol C Tables 4.2.6.8 and 6.1.1.4'
N N 0.0311 0.0180 'International Tables Vol C Tables 4.2.6.8 and 6.1.1.4'
O O 0.0492 0.0322 'International Tables Vol C Tables 4.2.6.8 and 6.1.1.4'

loop_
_geom_angle_atom_site_label_1
_geom_angle_atom_site_label_2
_geom_angle_atom_site_label_3
_geom_angle
C4A N1A C1A 108.09(19)
C13A C1A N1A 128.4(2)
C13A C1A C2A 123.1(2)
N1A C1A C2A 108.5(2)
C10A C2A C1A 118.9(2)
C10A C2A C3A 135.3(2)
C1A C2A C3A 105.76(19)
C4A C3A C9A 109.9(2)
C4A C3A C2A 106.5(2)
C9A C3A C2A 143.5(2)
N1A C4A C3A 111.1(2)
N1A C4A C5A 133.0(2)
C3A C4A C5A 115.8(2)
C4A C5A C7A 112.9(2)
C4A C5A C8A 98.52(18)
C7A C5A C8A 108.08(19)
C4A C5A C6A 112.61(19)
C7A C5A C6A 112.13(19)
C8A C5A C6A 111.8(2)
O3A C8A C5A 125.8(2)
O3A C8A C9A 123.5(2)
C5A C8A C9A 110.56(19)
O2A C9A C3A 133.0(2)
O2A C9A C8A 121.8(2)
C3A C9A C8A 105.13(19)
C11A C10A C2A 118.9(2)
C10A C11A C12A 121.0(2)
O1A C12A C13A 121.5(2)
O1A C12A C11A 116.7(2)
C13A C12A C11A 121.9(2)
C1A C13A C12A 116.3(2)
C4B N1B C1B 108.15(19)
C13B C1B C2B 122.8(2)
C13B C1B N1B 128.4(2)
C2B C1B N1B 108.78(19)
C10B C2B C1B 118.9(2)
C10B C2B C3B 135.6(2)
C1B C2B C3B 105.4(2)
C4B C3B C9B 110.2(2)
C4B C3B C2B 106.46(19)
C9B C3B C2B 143.3(2)
N1B C4B C3B 111.2(2)
N1B C4B C5B 133.0(2)
C3B C4B C5B 115.8(2)
C4B C5B C8B 97.46(18)
C4B C5B C6B 114.92(19)
C8B C5B C6B 110.65(19)
C4B C5B C7B 112.72(19)
C8B C5B C7B 111.14(19)
C6B C5B C7B 109.48(19)
O3B C8B C5B 125.1(2)
O3B C8B C9B 123.1(2)
C5B C8B C9B 111.82(18)
O2B C9B C3B 133.6(2)
O2B C9B C8B 122.0(2)
C3B C9B C8B 104.46(19)
C11B C10B C2B 118.9(2)
C10B C11B C12B 120.9(2)
O1B C12B C13B 116.8(2)
O1B C12B C11B 121.8(2)
C13B C12B C11B 121.4(2)
C1B C13B C12B 117.1(2)

loop_
_geom_bond_atom_site_label_1
_geom_bond_atom_site_label_2
_geom_bond_distance
N1A C4A 1.340(3)
N1A C1A 1.412(3)
O1A C12A 1.372(3)
O2A C9A 1.236(3)
O3A C8A 1.201(3)
C1A C13A 1.385(3)
C1A C2A 1.414(3)
C2A C10A 1.391(3)
C2A C3A 1.447(3)
C3A C4A 1.394(3)
C3A C9A 1.415(3)
C4A C5A 1.504(3)
C5A C7A 1.526(3)
C5A C8A 1.533(3)
C5A C6A 1.535(3)
C8A C9A 1.547(3)
C10A C11A 1.384(3)
C11A C12A 1.396(3)
C12A C13A 1.392(3)
N1B C4B 1.338(3)
N1B C1B 1.414(3)
O1B C12B 1.371(3)
O2B C9B 1.240(3)
O3B C8B 1.210(3)
C1B C13B 1.384(3)
C1B C2B 1.411(3)
C2B C10B 1.395(3)
C2B C3B 1.459(3)
C3B C4B 1.394(3)
C3B C9B 1.410(3)
C4B C5B 1.508(3)
C5B C8B 1.532(3)
C5B C6B 1.534(3)
C5B C7B 1.536(3)
C8B C9B 1.537(3)
C10B C11B 1.386(3)
C11B C12B 1.403(3)
C12B C13B 1.386(3)
